data_4135377
loop_
_publ_author_name
'Gadjieva, Natalia A.'
'Szirmai, P\'eter'
'S\'agi, Oliv\'er'
'Alemany, Pere'
'Bartholomew, Amymarie K.'
'Stone, Ilana'
'Conejeros, Sergio'
'Paley, Daniel W.'
'Hern\'andez S\'anchez, Ra\'ul'
'Fowler, Brandon'
'Peurifoy, Samuel R.'
'N\'afr\'adi, B\'alint'
'Forr\'o, L\'aszl\'o'
'Roy, Xavier'
'Batail, Patrick'
'Canadell, Enric'
'Steigerwald, Michael L.'
'Nuckolls, Colin'

_publ_section_title
;
 Intermolecular Resonance Correlates Electron Pairs Down a Supermolecular
 Chain: Antiferromagnetism in K-Doped p-Terphenyl
;
_journal_name_full 'Journal of the American Chemical Society'
_journal_paper_doi 10.1021/jacs.0c05606
_journal_year 2020
_chemical_formula_moiety '3(C18 H14), 2(C18 H36 K N2 O6)'
_chemical_formula_sum 'C90 H114 K2 N4 O12'
_chemical_formula_weight 1522.05
_space_group_crystal_system monoclinic
_space_group_IT_number 15
_space_group_name_Hall '-I 2ya'
_space_group_name_H-M_alt 'I 1 2/a 1'
_atom_sites_solution_hydrogens geom
_audit_creation_date 2020-01-28
_audit_creation_method
;
Olex2 1.2
(compiled 2018.05.29 svn.r3510 for OlexSys, GUI svn.r5506)
;
_cell_angle_alpha 90
_cell_angle_beta 100.9092(18)
_cell_angle_gamma 90
_cell_formula_units_Z 4
_cell_length_a 27.8962(5)
_cell_length_b 13.02525(18)
_cell_length_c 22.6848(4)
_cell_measurement_reflns_used 10474
_cell_measurement_temperature 100.0(3)
_cell_measurement_theta_max 72.3920
_cell_measurement_theta_min 3.7660
_cell_volume 8093.7(2)
_computing_cell_refinement 'CrysAlisPro 1.171.38.46 (Rigaku OD, 2015)'
_computing_data_collection 'CrysAlisPro 1.171.38.46 (Rigaku OD, 2015)'
_computing_data_reduction 'CrysAlisPro 1.171.38.46 (Rigaku OD, 2015)'
_computing_molecular_graphics 'Olex2 (Dolomanov et al., 2009)'
_computing_publication_material 'Olex2 (Dolomanov et al., 2009)'
_computing_structure_refinement 'SHELXL-2018/3 (Sheldrick, 2018)'
_diffrn_ambient_environment N~2~
_diffrn_ambient_temperature 100.0(3)
_diffrn_detector 'CCD plate'
_diffrn_detector_area_resol_mean 8.0549
_diffrn_detector_type EosS2
_diffrn_measured_fraction_theta_full 1.000
_diffrn_measured_fraction_theta_max 0.991
_diffrn_measurement_details
;
List of Runs (angles in degrees, time in seconds):

  # Type    Start    End  Width  t~exp~   \w     \q     \k     \f   Frames
--------------------------------------------------------------------------
  1  \w    -92.00 -35.00   1.00    3.00    --  -19.46-178.00  90.00   57
  2  \w      3.00  92.00   1.00    3.00    --   22.35  37.00 -30.00   89
  3  \w   -103.00 -31.00   1.00    3.00    --  -37.78 -57.00  30.00   72
  4  \w    -11.00  31.00   1.00    3.00    --  -37.78  19.00 -30.00   42
  5  \w      4.00  76.00   1.00    3.00    --   37.78 -99.00-150.00   72
  6  \w     72.00 110.00   1.00    3.00    --   37.78 178.00  30.00   38
  7  \w     58.00 101.00   1.00    3.00    --   37.78 178.00-150.00   43
  8  \w     64.00  99.00   1.00   15.00    --  111.00 -15.00  60.00   35
  9  \w     94.00 132.00   1.00   15.00    --  111.00  15.00 150.00   38
 10  \w     42.00 103.00   1.00   15.00    --  111.00 -94.00 -90.00   61
 11  \w     43.00  89.00   1.00   15.00    --  111.00 -30.00  30.00   46
 12  \w     65.00  97.00   1.00   15.00    --  111.00 -45.00-120.00   32
 13  \w     78.00 151.00   1.00   15.00    --  111.00  15.00   0.00   73
 14  \w    153.00 178.00   1.00   15.00    --  111.00  15.00 150.00   25
 15  \w    148.00 174.00   1.00   15.00    --  111.00   0.00-150.00   26
 16  \w     43.00 105.00   1.00   15.00    --  111.00 -30.00-120.00   62
 17  \w     76.00 102.00   1.00   15.00    --  111.00 -15.00 -90.00   26
 18  \w     89.00 118.00   1.00   15.00    --  111.00 -45.00  60.00   29
 19  \w    150.00 175.00   1.00   15.00    --  111.00  61.00 -90.00   25
 20  \w     94.00 120.00   1.00   15.00    --  111.00  61.00 -90.00   26
 21  \w     47.00 104.00   1.00   15.00    --  111.00 -30.00 -90.00   57
 22  \w    106.00 140.00   1.00   15.00    --  111.00 111.00 -30.00   34
 23  \w    143.00 178.00   1.00   15.00    --  111.00  45.00-150.00   35
 24  \w    118.00 143.00   1.00   15.00    --  111.00 -15.00  60.00   25
 25  \w    100.00 125.00   1.00   15.00    --  111.00 -45.00  30.00   25
 26  \w     47.00  73.00   1.00   15.00    --  111.00 -94.00 -60.00   26
 27  \w     83.00 108.00   1.00   15.00    --  111.00 -94.00 -60.00   25
 28  \w     43.00  68.00   1.00   15.00    --  111.00   0.00-150.00   25
 29  \w     96.00 178.00   1.00   15.00    --  111.00  45.00-180.00   82
 30  \w     41.00  73.00   1.00   15.00    --  111.00-111.00  90.00   32
 31  \w    -95.00 -69.00   1.00    3.00    --  -37.78-178.00 150.00   26
 32  \w    -14.00  20.00   1.00    3.00    --  -37.78  77.00 150.00   34
 33  \w    -71.00 -14.00   1.00    3.00    --  -37.78 -19.00-180.00   57
 34  \w   -109.00 -75.00   1.00    3.00    --  -37.78 -19.00-180.00   34
 35  \w    -63.00 -36.00   1.00    3.00    --  -37.78  77.00 150.00   27
 36  \w     15.00  40.00   1.00    3.00    --   37.78  77.00 -30.00   25
 37  \w     44.00 104.00   1.00    3.00    --   37.78  77.00 -30.00   60
 38  \w     36.00  76.00   1.00    3.00    --   37.78 -99.00  30.00   40
 39  \w     51.00 101.00   1.00   15.00    --  111.00 -77.00  90.00   50
 40  \w     93.00 133.00   1.00   15.00    --  111.00  61.00-120.00   40
;
_diffrn_measurement_device 'four-circle diffractometer'
_diffrn_measurement_device_type 'SuperNova, Dual, Cu at zero, EosS2'
_diffrn_measurement_method '\w scans'
_diffrn_orient_matrix_type 'CrysAlisPro convention (1999,Acta A55,543-557)'
_diffrn_orient_matrix_UB_11 0.0381574000
_diffrn_orient_matrix_UB_12 -0.0517306000
_diffrn_orient_matrix_UB_13 0.0489632000
_diffrn_orient_matrix_UB_21 -0.0260376000
_diffrn_orient_matrix_UB_22 0.0436663000
_diffrn_orient_matrix_UB_23 0.0486811000
_diffrn_orient_matrix_UB_31 -0.0320810000
_diffrn_orient_matrix_UB_32 -0.0969598000
_diffrn_orient_matrix_UB_33 -0.0042234000
_diffrn_radiation_monochromator mirror
_diffrn_radiation_probe x-ray
_diffrn_radiation_type CuK\a
_diffrn_radiation_wavelength 1.54184
_diffrn_reflns_av_R_equivalents 0.0348
_diffrn_reflns_av_unetI/netI 0.0327
_diffrn_reflns_Laue_measured_fraction_full 1.000
_diffrn_reflns_Laue_measured_fraction_max 0.991
_diffrn_reflns_limit_h_max 32
_diffrn_reflns_limit_h_min -34
_diffrn_reflns_limit_k_max 13
_diffrn_reflns_limit_k_min -16
_diffrn_reflns_limit_l_max 28
_diffrn_reflns_limit_l_min -25
_diffrn_reflns_number 30353
_diffrn_reflns_point_group_measured_fraction_full 1.000
_diffrn_reflns_point_group_measured_fraction_max 0.991
_diffrn_reflns_theta_full 67.684
_diffrn_reflns_theta_max 72.929
_diffrn_reflns_theta_min 3.758
_diffrn_source 'micro-focus sealed X-ray tube'
_diffrn_source_type 'SuperNova (Cu) X-ray Source'
_exptl_absorpt_coefficient_mu 1.547
_exptl_absorpt_correction_T_max 1.000
_exptl_absorpt_correction_T_min 0.796
_exptl_absorpt_correction_type gaussian
_exptl_absorpt_process_details
;
CrysAlisPro 1.171.38.46 (Rigaku Oxford Diffraction, 2015)
Numerical absorption correction based on gaussian integration over
			a multifaceted crystal model
Empirical absorption correction using spherical harmonics,
 implemented in SCALE3 ABSPACK scaling algorithm.
;
_exptl_crystal_colour black
_exptl_crystal_colour_primary black
_exptl_crystal_density_diffrn 1.249
_exptl_crystal_description irregular
_exptl_crystal_F_000 3264
_exptl_crystal_size_max 0.154
_exptl_crystal_size_mid 0.105
_exptl_crystal_size_min 0.074
_refine_diff_density_max 0.409
_refine_diff_density_min -0.230
_refine_diff_density_rms 0.037
_refine_ls_extinction_method none
_refine_ls_goodness_of_fit_ref 1.009
_refine_ls_hydrogen_treatment constr
_refine_ls_matrix_type full
_refine_ls_number_parameters 628
_refine_ls_number_reflns 8022
_refine_ls_number_restraints 660
_refine_ls_restrained_S_all 1.024
_refine_ls_R_factor_all 0.0480
_refine_ls_R_factor_gt 0.0376
_refine_ls_shift/su_max 0.001
_refine_ls_shift/su_mean 0.000
_refine_ls_structure_factor_coef Fsqd
_refine_ls_weighting_details 'w=1/[\s^2^(Fo^2^)+(0.0446P)^2^+4.2592P] where P=(Fo^2^+2Fc^2^)/3'
_refine_ls_weighting_scheme calc
_refine_ls_wR_factor_gt 0.0904
_refine_ls_wR_factor_ref 0.0967
_reflns_Friedel_coverage 0.000
_reflns_number_gt 6717
_reflns_number_total 8022
_reflns_threshold_expression 'I > 2\s(I)'
_cod_data_source_file ja0c05606_si_002.cif
_cod_data_source_block ptp3_k2_222
_cod_database_code 4135377
_shelx_shelxl_version_number 2018/3
_chemical_oxdiff_formula 'C90 H114 K2 N4 O12'
_shelx_space_group_comment
;
The symmetry employed for this shelxl refinement is uniquely defined
by the following loop, which should always be used as a source of
symmetry information in preference to the above space-group names.
They are only intended as comments.
;
_reflns_odcompleteness_completeness 97.71
_reflns_odcompleteness_iscentric 1
_reflns_odcompleteness_theta 73.59
_olex2_refinement_description
;
1. Fixed Uiso
 At 1.2 times of:
  All C(H) groups, All C(H,H) groups
2. Uiso/Uaniso restraints and constraints
All non-hydrogen atoms have similar U: within 1A with sigma of 0.01 and sigma
for terminal atoms of 0.02
3. Rigid body (RIGU) restrains
 N31, C32, C33, O34, C35, C36, O37, C38, C39, C40, C41, O42, C43, C44, O45,
 C46, C47, C48, C49, O50, C51, C52, O53, C54, C55, N56, K57, N31B, C32B, C33B,
 O34B, C35B, C36B, O37B, C38B, C39B, C40B, C41B, O42B, C43B, C44B, O45B, C46B,
 C47B, C48B, C49B, O50B, C51B, C52B, O53B, C54B, C55B, C51C, C52C, O53C, C54C,
 C55C, N56B, K57B
 with sigma for 1-2 distances of 0.004 and sigma for 1-3 distances of 0.004
4. Same fragment restrains
{N31B, C32B, C33B, O34B, C35B, C36B, O37B, C38B, C39B, C40B, C41B, O42B, C43B,
C44B, O45B, C46B, C47B, C48B, C49B, O50B, C51B, C52B, O53B, C54B, C55B, N56B,
K57B} sigma for 1-2: 0.02, 1-3: 0.04
as
{N31, C32, C33, O34, C35, C36, O37, C38, C39, C40, C41, O42, C43, C44, O45,
C46, C47, C48, C49, O50, C51, C52, O53, C54, C55, N56, K57}
5. Others
 1*[Sof(N31)+Sof(C32)+Sof(H32A)+Sof(H32B)+Sof(C33)+Sof(H33A)+Sof(H33B)+
 Sof(O34)+Sof(C35)+Sof(H35A)+Sof(H35B)+Sof(C36)+Sof(H36A)+Sof(H36B)+Sof(O37)+
 Sof(C38)+Sof(H38A)+Sof(H38B)+Sof(C39)+Sof(H39A)+Sof(H39B)+Sof(C40)+Sof(H40A)+
 Sof(H40B)+Sof(C41)+Sof(H41A)+Sof(H41B)+Sof(O42)+Sof(C43)+Sof(H43A)+Sof(H43B)+
 Sof(C44)+Sof(H44A)+Sof(H44B)+Sof(O45)+Sof(C46)+Sof(H46A)+Sof(H46B)+Sof(C47)+
 Sof(H47A)+Sof(H47B)+Sof(C48)+Sof(H48A)+Sof(H48B)+Sof(C49)+Sof(H49A)+Sof(H49B)+
 Sof(O50)+Sof(C51)+Sof(H51A)+Sof(H51B)+Sof(C52)+Sof(H52A)+Sof(H52B)+Sof(O53)+
 Sof(C54)+Sof(H54A)+Sof(H54B)+Sof(C55)+Sof(H55A)+Sof(H55B)+Sof(N56)+Sof(K57)+
 Sof(N31B)+Sof(C32B)+Sof(H32C)+Sof(H32D)+Sof(C33B)+Sof(H33C)+Sof(H33D)+
 Sof(O34B)+Sof(C35B)+Sof(H35C)+Sof(H35D)+Sof(C36B)+Sof(H36C)+Sof(H36D)+
 Sof(O37B)+Sof(C38B)+Sof(H38C)+Sof(H38D)+Sof(C39B)+Sof(H39C)+Sof(H39D)+
 Sof(C40B)+Sof(H40C)+Sof(H40D)+Sof(C41B)+Sof(H41C)+Sof(H41D)+Sof(O42B)+
 Sof(C43B)+Sof(H43C)+Sof(H43D)+Sof(C44B)+Sof(H44C)+Sof(H44D)+Sof(O45B)+
 Sof(C46B)+Sof(H46C)+Sof(H46D)+Sof(C47B)+Sof(H47C)+Sof(H47D)+Sof(C48B)+
 Sof(H48C)+Sof(H48D)+Sof(C49B)+Sof(H49C)+Sof(H49D)+Sof(O50B)+Sof(N56B)+
 Sof(K57B)]+1*[Sof(C51B)+Sof(H51C)+Sof(H51D)+Sof(C52B)+Sof(H52C)+Sof(H52D)+
 Sof(O53B)+Sof(C54B)+Sof(H54C)+Sof(H54D)+Sof(C55B)+Sof(H55C)+Sof(H55D)]+1*
 [Sof(C51C)+Sof(H51E)+Sof(H51F)+Sof(C52C)+Sof(H52E)+Sof(H52F)+Sof(O53C)+
 Sof(C54C)+Sof(H54E)+Sof(H54F)+Sof(C55C)+Sof(H55E)+Sof(H55F)]=1 with esd of
 0.0001
 Sof(N31B)=Sof(C32B)=Sof(H32C)=Sof(H32D)=Sof(C33B)=Sof(H33C)=Sof(H33D)=
 Sof(O34B)=Sof(C35B)=Sof(H35C)=Sof(H35D)=Sof(C36B)=Sof(H36C)=Sof(H36D)=
 Sof(O37B)=Sof(C38B)=Sof(H38C)=Sof(H38D)=Sof(C39B)=Sof(H39C)=Sof(H39D)=
 Sof(C40B)=Sof(H40C)=Sof(H40D)=Sof(C41B)=Sof(H41C)=Sof(H41D)=Sof(O42B)=
 Sof(C43B)=Sof(H43C)=Sof(H43D)=Sof(C44B)=Sof(H44C)=Sof(H44D)=Sof(O45B)=
 Sof(C46B)=Sof(H46C)=Sof(H46D)=Sof(C47B)=Sof(H47C)=Sof(H47D)=Sof(C48B)=
 Sof(H48C)=Sof(H48D)=Sof(C49B)=Sof(H49C)=Sof(H49D)=Sof(O50B)=Sof(N56B)=
 Sof(K57B)=1-FVAR(1)
 Sof(N31)=Sof(C32)=Sof(H32A)=Sof(H32B)=Sof(C33)=Sof(H33A)=Sof(H33B)=Sof(O34)=
 Sof(C35)=Sof(H35A)=Sof(H35B)=Sof(C36)=Sof(H36A)=Sof(H36B)=Sof(O37)=Sof(C38)=
 Sof(H38A)=Sof(H38B)=Sof(C39)=Sof(H39A)=Sof(H39B)=Sof(C40)=Sof(H40A)=Sof(H40B)=
 Sof(C41)=Sof(H41A)=Sof(H41B)=Sof(O42)=Sof(C43)=Sof(H43A)=Sof(H43B)=Sof(C44)=
 Sof(H44A)=Sof(H44B)=Sof(O45)=Sof(C46)=Sof(H46A)=Sof(H46B)=Sof(C47)=Sof(H47A)=
 Sof(H47B)=Sof(C48)=Sof(H48A)=Sof(H48B)=Sof(C49)=Sof(H49A)=Sof(H49B)=Sof(O50)=
 Sof(C51)=Sof(H51A)=Sof(H51B)=Sof(C52)=Sof(H52A)=Sof(H52B)=Sof(O53)=Sof(C54)=
 Sof(H54A)=Sof(H54B)=Sof(C55)=Sof(H55A)=Sof(H55B)=Sof(N56)=Sof(K57)=FVAR(1)
 Sof(C51B)=Sof(H51C)=Sof(H51D)=Sof(C52B)=Sof(H52C)=Sof(H52D)=Sof(O53B)=
 Sof(C54B)=Sof(H54C)=Sof(H54D)=Sof(C55B)=Sof(H55C)=Sof(H55D)=FVAR(2)
 Sof(C51C)=Sof(H51E)=Sof(H51F)=Sof(C52C)=Sof(H52E)=Sof(H52F)=Sof(O53C)=
 Sof(C54C)=Sof(H54E)=Sof(H54F)=Sof(C55C)=Sof(H55E)=Sof(H55F)=FVAR(3)
6.a Secondary CH2 refined with riding coordinates:
 C32(H32A,H32B), C33(H33A,H33B), C35(H35A,H35B), C36(H36A,H36B), C38(H38A,
 H38B), C39(H39A,H39B), C40(H40A,H40B), C41(H41A,H41B), C43(H43A,H43B),
 C44(H44A,H44B), C46(H46A,H46B), C47(H47A,H47B), C48(H48A,H48B), C49(H49A,H49B),
  C51(H51A,H51B), C52(H52A,H52B), C54(H54A,H54B), C55(H55A,H55B), C32B(H32C,
 H32D), C33B(H33C,H33D), C35B(H35C,H35D), C36B(H36C,H36D), C38B(H38C,H38D),
 C39B(H39C,H39D), C40B(H40C,H40D), C41B(H41C,H41D), C43B(H43C,H43D), C44B(H44C,
 H44D), C46B(H46C,H46D), C47B(H47C,H47D), C48B(H48C,H48D), C49B(H49C,H49D),
 C51B(H51C,H51D), C52B(H52C,H52D), C54B(H54C,H54D), C55B(H55C,H55D), C51C(H51E,
 H51F), C52C(H52E,H52F), C54C(H54E,H54F), C55C(H55E,H55F)
6.b Aromatic/amide H refined with riding coordinates:
 C2(H2), C3(H3), C4(H4), C5(H5), C6(H6), C8(H8), C9(H9), C12(H12), C13(H13),
 C14(H14), C15(H15), C16(H16), C18(H18), C19(H19), C21(H21), C22(H22), C24(H24),
  C25(H25), C26(H26), C27(H27), C28(H28)
;
_olex2_submission_special_instructions 'No special instructions were received'
_oxdiff_exptl_absorpt_empirical_details
;
Empirical correction (ABSPACK) includes:
- Absorption correction using spherical harmonics
- Frame scaling
;
_oxdiff_exptl_absorpt_empirical_full_max 1.317
_oxdiff_exptl_absorpt_empirical_full_min 0.826

loop_
_space_group_symop_operation_xyz
'x, y, z'
'-x+1/2, y, -z'
'x+1/2, y+1/2, z+1/2'
'-x+1, y+1/2, -z+1/2'
'-x, -y, -z'
'x-1/2, -y, z'
'-x+1/2, -y+1/2, -z+1/2'
'x, -y+1/2, z+1/2'

loop_
_atom_site_label
_atom_site_type_symbol
_atom_site_fract_x
_atom_site_fract_y
_atom_site_fract_z
_atom_site_U_iso_or_equiv
_atom_site_adp_type
_atom_site_occupancy
_atom_site_site_symmetry_order
_atom_site_calc_flag
_atom_site_refinement_flags_posn
_atom_site_refinement_flags_adp
_atom_site_refinement_flags_occupancy
_atom_site_disorder_assembly
_atom_site_disorder_group
C1 C 0.35335(5) 0.78650(10) 0.25152(6) 0.0208(3) Uani 1 1 d . U . . .
C2 C 0.38246(5) 0.71243(10) 0.23067(6) 0.0225(3) Uani 1 1 d . U . . .
H2 H 0.367831 0.651127 0.213027 0.027 Uiso 1 1 calc R . . . .
C3 C 0.43234(5) 0.72701(11) 0.23534(6) 0.0251(3) Uani 1 1 d . U . . .
H3 H 0.451461 0.675561 0.221141 0.030 Uiso 1 1 calc R . . . .
C4 C 0.45448(5) 0.81641(11) 0.26065(6) 0.0260(3) Uani 1 1 d . U . . .
H4 H 0.488702 0.825789 0.264522 0.031 Uiso 1 1 calc R . . . .
C5 C 0.42605(5) 0.89162(11) 0.28016(7) 0.0263(3) Uani 1 1 d . U . . .
H5 H 0.440785 0.953444 0.296901 0.032 Uiso 1 1 calc R . . . .
C6 C 0.37620(5) 0.87730(10) 0.27543(6) 0.0245(3) Uani 1 1 d . U . . .
H6 H 0.357170 0.929979 0.288631 0.029 Uiso 1 1 calc R . . . .
C7 C 0.30063(5) 0.76824(10) 0.25053(6) 0.0206(3) Uani 1 1 d . U . . .
C8 C 0.27650(5) 0.68136(11) 0.22319(7) 0.0278(3) Uani 1 1 d . U . . .
H8 H 0.294340 0.632987 0.204577 0.033 Uiso 1 1 calc R . . . .
C9 C 0.22752(5) 0.66379(11) 0.22244(7) 0.0261(3) Uani 1 1 d . U . . .
H9 H 0.212587 0.604065 0.203076 0.031 Uiso 1 1 calc R . . . .
C11 C 0.38282(5) 0.10852(10) 0.36338(6) 0.0255(3) Uani 1 1 d . U . . .
C12 C 0.41772(6) 0.06402(11) 0.41008(7) 0.0281(3) Uani 1 1 d . U . . .
H12 H 0.406583 0.024246 0.439917 0.034 Uiso 1 1 calc R . . . .
C13 C 0.46734(6) 0.07668(12) 0.41354(8) 0.0331(3) Uani 1 1 d . U . . .
H13 H 0.489447 0.044754 0.445240 0.040 Uiso 1 1 calc R . . . .
C14 C 0.48556(6) 0.13538(12) 0.37141(8) 0.0349(3) Uani 1 1 d . U . . .
H14 H 0.519701 0.144254 0.374026 0.042 Uiso 1 1 calc R . . . .
C15 C 0.45220(6) 0.18059(12) 0.32537(8) 0.0346(3) Uani 1 1 d . U . . .
H15 H 0.463900 0.221236 0.296320 0.042 Uiso 1 1 calc R . . . .
C16 C 0.40239(6) 0.16779(11) 0.32088(7) 0.0307(3) Uani 1 1 d . U . . .
H16 H 0.380733 0.199376 0.288619 0.037 Uiso 1 1 calc R . . . .
C17 C 0.33075(5) 0.09543(10) 0.35917(6) 0.0237(3) Uani 1 1 d . U . . .
C18 C 0.30998(5) 0.05352(10) 0.40646(6) 0.0237(3) Uani 1 1 d . U . . .
H18 H 0.331245 0.031379 0.441958 0.028 Uiso 1 1 calc R . . . .
C19 C 0.26050(5) 0.04362(10) 0.40308(6) 0.0246(3) Uani 1 1 d . U . . .
H19 H 0.248911 0.015817 0.436487 0.030 Uiso 1 1 calc R . . . .
C20 C 0.22584(5) 0.07355(10) 0.35126(6) 0.0247(3) Uani 1 1 d . U . . .
C21 C 0.24666(6) 0.11734(12) 0.30443(6) 0.0297(3) Uani 1 1 d . U . . .
H21 H 0.225460 0.140062 0.269032 0.036 Uiso 1 1 calc R . . . .
C22 C 0.29604(6) 0.12811(12) 0.30826(6) 0.0291(3) Uani 1 1 d . U . . .
H22 H 0.307597 0.158664 0.275579 0.035 Uiso 1 1 calc R . . . .
C23 C 0.17382(6) 0.06257(10) 0.34698(7) 0.0289(3) Uani 1 1 d . U . . .
C24 C 0.15241(6) 0.03382(13) 0.39634(9) 0.0428(4) Uani 1 1 d . U . . .
H24 H 0.172954 0.019420 0.433831 0.051 Uiso 1 1 calc R . . . .
C25 C 0.10238(7) 0.02616(16) 0.39139(12) 0.0587(6) Uani 1 1 d . U . . .
H25 H 0.089405 0.006619 0.425547 0.070 Uiso 1 1 calc R . . . .
C26 C 0.07057(7) 0.04636(13) 0.33762(12) 0.0530(6) Uani 1 1 d . U . . .
H26 H 0.036235 0.041062 0.334664 0.064 Uiso 1 1 calc R . . . .
C27 C 0.09046(7) 0.07435(14) 0.28870(10) 0.0455(5) Uani 1 1 d . U . . .
H27 H 0.069423 0.088383 0.251500 0.055 Uiso 1 1 calc R . . . .
C28 C 0.14033(6) 0.08235(14) 0.29281(8) 0.0382(4) Uani 1 1 d . U . . .
H28 H 0.152671 0.101780 0.258162 0.046 Uiso 1 1 calc R . . . .
N31 N 0.40213(14) 0.7115(3) 0.44698(17) 0.0243(8) Uani 0.787(2) 1 d D U P A 1
C32 C 0.35981(19) 0.7818(4) 0.4336(2) 0.0257(8) Uani 0.787(2) 1 d D U P A 1
H32A H 0.333163 0.747564 0.405438 0.031 Uiso 0.787(2) 1 calc R . P A 1
H32B H 0.369403 0.843865 0.413416 0.031 Uiso 0.787(2) 1 calc R . P A 1
C33 C 0.3410(2) 0.8140(3) 0.4891(2) 0.0267(8) Uani 0.787(2) 1 d D U P A 1
H33A H 0.367923 0.844586 0.518571 0.032 Uiso 0.787(2) 1 calc R . P A 1
H33B H 0.315220 0.866586 0.478268 0.032 Uiso 0.787(2) 1 calc R . P A 1
O34 O 0.32164(14) 0.7272(2) 0.51520(17) 0.0253(7) Uani 0.787(2) 1 d D U P A 1
C35 C 0.30389(16) 0.7551(3) 0.56791(17) 0.0316(7) Uani 0.787(2) 1 d D U P A 1
H35A H 0.280270 0.812297 0.558787 0.038 Uiso 0.787(2) 1 calc R . P A 1
H35B H 0.331311 0.778363 0.599395 0.038 Uiso 0.787(2) 1 calc R . P A 1
C36 C 0.27947(11) 0.6638(3) 0.58993(12) 0.0343(6) Uani 0.787(2) 1 d D U P A 1
H36A H 0.263709 0.684221 0.623749 0.041 Uiso 0.787(2) 1 calc R . P A 1
H36B H 0.253967 0.636668 0.557277 0.041 Uiso 0.787(2) 1 calc R . P A 1
O37 O 0.31534(9) 0.58662(16) 0.60919(9) 0.0308(4) Uani 0.787(2) 1 d D U P A 1
C38 C 0.29464(12) 0.5028(2) 0.63546(11) 0.0409(6) Uani 0.787(2) 1 d D U P A 1
H38A H 0.267146 0.473727 0.606199 0.049 Uiso 0.787(2) 1 calc R . P A 1
H38B H 0.281867 0.526676 0.670952 0.049 Uiso 0.787(2) 1 calc R . P A 1
C39 C 0.33298(13) 0.42181(19) 0.65403(10) 0.0448(6) Uani 0.787(2) 1 d D U P A 1
H39A H 0.360173 0.451895 0.683337 0.054 Uiso 0.787(2) 1 calc R . P A 1
H39B H 0.318730 0.365430 0.674391 0.054 Uiso 0.787(2) 1 calc R . P A 1
C40 C 0.44594(11) 0.7668(2) 0.47742(16) 0.0303(6) Uani 0.787(2) 1 d D U P A 1
H40A H 0.436863 0.811774 0.508743 0.036 Uiso 0.787(2) 1 calc R . P A 1
H40B H 0.457847 0.811279 0.447848 0.036 Uiso 0.787(2) 1 calc R . P A 1
C41 C 0.48687(8) 0.6965(2) 0.50616(14) 0.0319(5) Uani 0.787(2) 1 d D U P A 1
H41A H 0.496657 0.651340 0.475360 0.038 Uiso 0.787(2) 1 calc R . P A 1
H41B H 0.515595 0.737480 0.524938 0.038 Uiso 0.787(2) 1 calc R . P A 1
O42 O 0.47000(6) 0.63585(14) 0.55065(9) 0.0313(4) Uani 0.787(2) 1 d D U P A 1
C43 C 0.50914(8) 0.57821(19) 0.58424(10) 0.0344(5) Uani 0.787(2) 1 d D U P A 1
H43A H 0.536191 0.624701 0.601704 0.041 Uiso 0.787(2) 1 calc R . P A 1
H43B H 0.521576 0.528524 0.557718 0.041 Uiso 0.787(2) 1 calc R . P A 1
C44 C 0.49090(9) 0.5226(2) 0.63304(10) 0.0374(5) Uani 0.787(2) 1 d D U P A 1
H44A H 0.518310 0.486274 0.658781 0.045 Uiso 0.787(2) 1 calc R . P A 1
H44B H 0.477144 0.572337 0.658329 0.045 Uiso 0.787(2) 1 calc R . P A 1
O45 O 0.45422(7) 0.45033(12) 0.60787(6) 0.0343(4) Uani 0.787(2) 1 d D U P A 1
C46 C 0.44101(11) 0.3868(2) 0.65348(11) 0.0486(7) Uani 0.787(2) 1 d D U P A 1
H46A H 0.432719 0.430207 0.685963 0.058 Uiso 0.787(2) 1 calc R . P A 1
H46B H 0.468884 0.342375 0.670928 0.058 Uiso 0.787(2) 1 calc R . P A 1
C47 C 0.39768(12) 0.3213(2) 0.62686(11) 0.0491(6) Uani 0.787(2) 1 d D U P A 1
H47A H 0.406321 0.280176 0.593690 0.059 Uiso 0.787(2) 1 calc R . P A 1
H47B H 0.391074 0.272845 0.657972 0.059 Uiso 0.787(2) 1 calc R . P A 1
C48 C 0.4106(3) 0.6661(4) 0.3905(2) 0.0279(10) Uani 0.787(2) 1 d D U P A 1
H48A H 0.442742 0.631208 0.398030 0.033 Uiso 0.787(2) 1 calc R . P A 1
H48B H 0.412037 0.721884 0.361192 0.033 Uiso 0.787(2) 1 calc R . P A 1
C49 C 0.3718(3) 0.5896(4) 0.3630(2) 0.0322(13) Uani 0.787(2) 1 d D U P A 1
H49A H 0.339378 0.623375 0.355209 0.039 Uiso 0.787(2) 1 calc R . P A 1
H49B H 0.378659 0.564231 0.324351 0.039 Uiso 0.787(2) 1 calc R . P A 1
O50 O 0.37147(18) 0.5057(3) 0.40344(13) 0.0279(7) Uani 0.787(2) 1 d D U P A 1
C51 C 0.3387(2) 0.4280(3) 0.3776(2) 0.0458(10) Uani 0.787(2) 1 d D U P A 1
H51A H 0.346090 0.407726 0.338228 0.055 Uiso 0.787(2) 1 calc R . P A 1
H51B H 0.304844 0.454612 0.370929 0.055 Uiso 0.787(2) 1 calc R . P A 1
C52 C 0.3429(2) 0.3370(3) 0.41781(16) 0.0464(11) Uani 0.787(2) 1 d D U P A 1
H52A H 0.321527 0.281062 0.398469 0.056 Uiso 0.787(2) 1 calc R . P A 1
H52B H 0.376980 0.311784 0.426183 0.056 Uiso 0.787(2) 1 calc R . P A 1
O53 O 0.32853(9) 0.36738(11) 0.47212(9) 0.0352(4) Uani 0.787(2) 1 d D U P A 1
C54 C 0.32682(11) 0.27867(16) 0.50900(10) 0.0431(6) Uani 0.787(2) 1 d D U P A 1
H54A H 0.358646 0.242696 0.515419 0.052 Uiso 0.787(2) 1 calc R . P A 1
H54B H 0.301382 0.230703 0.488853 0.052 Uiso 0.787(2) 1 calc R . P A 1
C55 C 0.31542(11) 0.31176(17) 0.56838(10) 0.0445(6) Uani 0.787(2) 1 d D U P A 1
H55A H 0.283659 0.348045 0.561045 0.053 Uiso 0.787(2) 1 calc R . P A 1
H55B H 0.311883 0.249785 0.592458 0.053 Uiso 0.787(2) 1 calc R . P A 1
N56 N 0.35245(10) 0.37919(15) 0.60357(9) 0.0383(5) Uani 0.787(2) 1 d D U P A 1
K57 K 0.37736(6) 0.54511(14) 0.52659(9) 0.0242(2) Uani 0.787(2) 1 d D U P A 1
N31B N 0.3974(5) 0.7183(10) 0.4435(6) 0.022(3) Uiso 0.213(2) 1 d D U P A 2
C32B C 0.3549(8) 0.785(2) 0.4381(10) 0.035(4) Uiso 0.213(2) 1 d D U P A 2
H32C H 0.328168 0.753261 0.408690 0.042 Uiso 0.213(2) 1 calc R . P A 2
H32D H 0.362980 0.851053 0.421189 0.042 Uiso 0.213(2) 1 calc R . P A 2
C33B C 0.3359(9) 0.8062(14) 0.4942(10) 0.026(3) Uiso 0.213(2) 1 d D U P A 2
H33C H 0.361361 0.841176 0.523748 0.031 Uiso 0.213(2) 1 calc R . P A 2
H33D H 0.307141 0.851981 0.485072 0.031 Uiso 0.213(2) 1 calc R . P A 2
O34B O 0.3228(5) 0.7131(10) 0.5182(7) 0.027(3) Uiso 0.213(2) 1 d D U P A 2
C35B C 0.3017(7) 0.7338(10) 0.5709(8) 0.031(3) Uiso 0.213(2) 1 d D U P A 2
H35C H 0.273357 0.780362 0.560235 0.038 Uiso 0.213(2) 1 calc R . P A 2
H35D H 0.326197 0.767433 0.602267 0.038 Uiso 0.213(2) 1 calc R . P A 2
C36B C 0.2862(5) 0.6354(9) 0.5934(6) 0.033(3) Uiso 0.213(2) 1 d D U P A 2
H36C H 0.269798 0.648059 0.627827 0.040 Uiso 0.213(2) 1 calc R . P A 2
H36D H 0.262686 0.600807 0.561428 0.040 Uiso 0.213(2) 1 calc R . P A 2
O37B O 0.3273(4) 0.5723(8) 0.6116(5) 0.045(3) Uiso 0.213(2) 1 d D U P A 2
C38B C 0.3127(4) 0.4796(9) 0.6394(5) 0.043(2) Uiso 0.213(2) 1 d D U P A 2
H38C H 0.289739 0.439055 0.609658 0.051 Uiso 0.213(2) 1 calc R . P A 2
H38D H 0.296196 0.497700 0.672998 0.051 Uiso 0.213(2) 1 calc R . P A 2
C39B C 0.3575(4) 0.4194(8) 0.6618(4) 0.043(2) Uiso 0.213(2) 1 d D U P A 2
H39C H 0.349033 0.360653 0.685543 0.051 Uiso 0.213(2) 1 calc R . P A 2
H39D H 0.380866 0.463273 0.689117 0.051 Uiso 0.213(2) 1 calc R . P A 2
C40B C 0.4419(4) 0.7805(9) 0.4638(5) 0.022(3) Uiso 0.213(2) 1 d D U P A 2
H40C H 0.435687 0.828373 0.495473 0.027 Uiso 0.213(2) 1 calc R . P A 2
H40D H 0.448241 0.822252 0.429689 0.027 Uiso 0.213(2) 1 calc R . P A 2
C41B C 0.4866(4) 0.7185(8) 0.4880(4) 0.029(2) Uiso 0.213(2) 1 d D U P A 2
H41C H 0.494652 0.673488 0.456096 0.035 Uiso 0.213(2) 1 calc R . P A 2
H41D H 0.514659 0.764888 0.501575 0.035 Uiso 0.213(2) 1 calc R . P A 2
O42B O 0.4777(2) 0.6579(5) 0.5371(3) 0.0215(15) Uiso 0.213(2) 1 d D U P A 2
C43B C 0.5212(3) 0.6139(7) 0.5691(4) 0.0314(18) Uiso 0.213(2) 1 d D U P A 2
H43C H 0.546574 0.667430 0.579802 0.038 Uiso 0.213(2) 1 calc R . P A 2
H43D H 0.533594 0.561417 0.544142 0.038 Uiso 0.213(2) 1 calc R . P A 2
C44B C 0.5098(3) 0.5658(6) 0.6245(4) 0.0278(15) Uiso 0.213(2) 1 d D U P A 2
H44C H 0.540243 0.540053 0.649921 0.033 Uiso 0.213(2) 1 calc R . P A 2
H44D H 0.495376 0.617780 0.647826 0.033 Uiso 0.213(2) 1 calc R . P A 2
O45B O 0.4763(2) 0.4828(5) 0.6089(3) 0.0258(12) Uiso 0.213(2) 1 d D U P A 2
C46B C 0.4674(3) 0.4305(7) 0.6613(3) 0.0350(16) Uiso 0.213(2) 1 d D U P A 2
H46C H 0.454076 0.478916 0.687672 0.042 Uiso 0.213(2) 1 calc R . P A 2
H46D H 0.498303 0.401710 0.683999 0.042 Uiso 0.213(2) 1 calc R . P A 2
C47B C 0.4312(4) 0.3451(8) 0.6412(5) 0.038(2) Uiso 0.213(2) 1 d D U P A 2
H47C H 0.443762 0.302054 0.611553 0.045 Uiso 0.213(2) 1 calc R . P A 2
H47D H 0.429188 0.301332 0.676348 0.045 Uiso 0.213(2) 1 calc R . P A 2
C48B C 0.4061(11) 0.6707(17) 0.3876(10) 0.034(4) Uiso 0.213(2) 1 d D U P A 2
H48C H 0.440367 0.646392 0.394305 0.041 Uiso 0.213(2) 1 calc R . P A 2
H48D H 0.402559 0.724281 0.356105 0.041 Uiso 0.213(2) 1 calc R . P A 2
C49B C 0.3734(9) 0.5824(15) 0.3643(9) 0.025(4) Uiso 0.213(2) 1 d D U P A 2
H49C H 0.338954 0.605654 0.356175 0.030 Uiso 0.213(2) 1 calc R . P A 2
H49D H 0.381432 0.557457 0.326100 0.030 Uiso 0.213(2) 1 calc R . P A 2
O50B O 0.3791(6) 0.5015(11) 0.4067(5) 0.024(3) Uiso 0.213(2) 1 d D U P A 2
C51B C 0.3497(9) 0.4191(14) 0.3814(8) 0.023(3) Uiso 0.137(3) 1 d D U P A 3
H51C H 0.360176 0.394928 0.344501 0.027 Uiso 0.137(3) 1 calc R . P A 3
H51D H 0.315152 0.441102 0.370838 0.027 Uiso 0.137(3) 1 calc R . P A 3
C52B C 0.3549(8) 0.3346(15) 0.4269(7) 0.032(4) Uiso 0.137(3) 1 d D U P A 3
H52C H 0.331855 0.279052 0.410960 0.039 Uiso 0.137(3) 1 calc R . P A 3
H52D H 0.388327 0.306181 0.431441 0.039 Uiso 0.137(3) 1 calc R . P A 3
O53B O 0.3466(4) 0.3621(6) 0.4853(4) 0.020(2) Uiso 0.137(3) 1 d D U P A 3
C54B C 0.3580(6) 0.2733(8) 0.5228(5) 0.032(3) Uiso 0.137(3) 1 d D U P A 3
H54C H 0.392536 0.253399 0.524790 0.039 Uiso 0.137(3) 1 calc R . P A 3
H54D H 0.337028 0.214930 0.506212 0.039 Uiso 0.137(3) 1 calc R . P A 3
C55B C 0.3494(6) 0.2999(11) 0.5849(5) 0.041(4) Uiso 0.137(3) 1 d D U P A 3
H55C H 0.315096 0.322432 0.581778 0.049 Uiso 0.137(3) 1 calc R . P A 3
H55D H 0.354040 0.237384 0.610139 0.049 Uiso 0.137(3) 1 calc R . P A 3
C51C C 0.346(2) 0.420(3) 0.3867(14) 0.041(5) Uiso 0.076(3) 1 d D U P A 4
H51E H 0.359997 0.378894 0.357029 0.049 Uiso 0.076(3) 1 calc R . P A 4
H51F H 0.315176 0.449770 0.365502 0.049 Uiso 0.076(3) 1 calc R . P A 4
C52C C 0.3351(9) 0.348(2) 0.4336(12) 0.040(4) Uiso 0.076(3) 1 d D U P A 4
H52E H 0.302145 0.364686 0.441176 0.049 Uiso 0.076(3) 1 calc R . P A 4
H52F H 0.334197 0.277506 0.417797 0.049 Uiso 0.076(3) 1 calc R . P A 4
O53C O 0.3674(8) 0.3515(10) 0.4872(7) 0.058(5) Uiso 0.076(3) 1 d D U P A 4
C54C C 0.3801(8) 0.2639(13) 0.5238(7) 0.027(4) Uiso 0.076(3) 1 d D U P A 4
H54E H 0.363953 0.201650 0.504394 0.033 Uiso 0.076(3) 1 calc R . P A 4
H54F H 0.415895 0.253125 0.531885 0.033 Uiso 0.076(3) 1 calc R . P A 4
C55C C 0.3619(8) 0.2887(16) 0.5818(7) 0.030(5) Uiso 0.076(3) 1 d D U P A 4
H55E H 0.369319 0.229199 0.609181 0.036 Uiso 0.076(3) 1 calc R . P A 4
H55F H 0.325940 0.295668 0.571880 0.036 Uiso 0.076(3) 1 calc R . P A 4
N56B N 0.3816(3) 0.3804(5) 0.6144(3) 0.0346(15) Uani 0.213(2) 1 d D U P A 2
K57B K 0.3898(2) 0.5494(5) 0.5302(3) 0.0295(12) Uani 0.213(2) 1 d D U P A 2

loop_
_atom_site_aniso_label
_atom_site_aniso_U_11
_atom_site_aniso_U_22
_atom_site_aniso_U_33
_atom_site_aniso_U_23
_atom_site_aniso_U_13
_atom_site_aniso_U_12
C1 0.0251(7) 0.0175(6) 0.0191(6) 0.0024(5) 0.0025(5) 0.0020(5)
C2 0.0271(7) 0.0186(6) 0.0217(6) -0.0003(5) 0.0040(5) 0.0004(5)
C3 0.0284(7) 0.0216(7) 0.0274(7) -0.0006(5) 0.0104(5) 0.0029(5)
C4 0.0244(7) 0.0260(7) 0.0291(7) 0.0024(6) 0.0087(5) -0.0024(5)
C5 0.0297(7) 0.0190(6) 0.0307(7) -0.0015(6) 0.0070(6) -0.0040(5)
C6 0.0273(7) 0.0167(6) 0.0303(7) -0.0007(5) 0.0076(5) 0.0015(5)
C7 0.0248(6) 0.0156(6) 0.0208(6) 0.0015(5) 0.0028(5) 0.0024(5)
C8 0.0268(7) 0.0205(7) 0.0367(8) -0.0089(6) 0.0076(6) 0.0029(5)
C9 0.0256(7) 0.0180(6) 0.0342(7) -0.0080(6) 0.0046(6) -0.0008(5)
C11 0.0350(8) 0.0147(6) 0.0290(7) -0.0052(5) 0.0119(6) 0.0011(5)
C12 0.0328(7) 0.0201(7) 0.0323(7) -0.0014(6) 0.0082(6) -0.0038(6)
C13 0.0326(8) 0.0271(7) 0.0397(8) -0.0059(6) 0.0065(6) -0.0034(6)
C14 0.0322(8) 0.0282(8) 0.0477(9) -0.0097(7) 0.0161(7) -0.0062(6)
C15 0.0443(9) 0.0226(7) 0.0437(9) -0.0040(7) 0.0252(7) -0.0033(6)
C16 0.0403(8) 0.0213(7) 0.0341(8) -0.0008(6) 0.0162(6) 0.0038(6)
C17 0.0332(7) 0.0151(6) 0.0243(6) -0.0025(5) 0.0093(5) 0.0029(5)
C18 0.0303(7) 0.0164(6) 0.0243(6) 0.0002(5) 0.0051(5) 0.0023(5)
C19 0.0306(7) 0.0173(6) 0.0269(7) 0.0007(5) 0.0080(5) 0.0013(5)
C20 0.0302(7) 0.0163(6) 0.0271(7) -0.0059(5) 0.0046(5) 0.0042(5)
C21 0.0378(8) 0.0283(7) 0.0219(6) -0.0024(6) 0.0032(6) 0.0077(6)
C22 0.0405(8) 0.0269(7) 0.0217(6) 0.0012(6) 0.0109(6) 0.0041(6)
C23 0.0312(7) 0.0133(6) 0.0405(8) -0.0052(6) 0.0025(6) 0.0042(5)
C24 0.0294(8) 0.0340(9) 0.0640(12) 0.0249(8) 0.0062(8) 0.0000(7)
C25 0.0320(9) 0.0467(11) 0.0971(17) 0.0441(12) 0.0111(10) 0.0022(8)
C26 0.0267(8) 0.0263(8) 0.1015(17) 0.0133(10) 0.0002(9) 0.0002(6)
C27 0.0356(9) 0.0327(9) 0.0614(12) -0.0162(8) -0.0084(8) 0.0100(7)
C28 0.0361(8) 0.0377(9) 0.0381(8) -0.0155(7) -0.0002(7) 0.0112(7)
N31 0.0279(13) 0.0175(11) 0.0273(12) 0.0006(7) 0.0044(8) 0.0034(8)
C32 0.0342(16) 0.0159(11) 0.0275(14) 0.0058(9) 0.0074(10) 0.0048(9)
C33 0.0296(18) 0.0144(11) 0.0368(18) 0.0007(9) 0.0082(11) 0.0028(10)
O34 0.0350(11) 0.0177(11) 0.0233(10) -0.0006(8) 0.0058(6) 0.0054(8)
C35 0.0405(15) 0.0290(16) 0.0256(12) -0.0030(12) 0.0073(9) 0.0107(15)
C36 0.0358(13) 0.0438(16) 0.0237(11) 0.0003(11) 0.0063(9) 0.0100(13)
O37 0.0367(12) 0.0321(10) 0.0242(8) 0.0027(6) 0.0076(8) 0.0021(9)
C38 0.0608(17) 0.0385(13) 0.0292(11) -0.0021(9) 0.0230(11) -0.0044(12)
C39 0.079(2) 0.0340(12) 0.0249(10) 0.0049(9) 0.0189(12) -0.0019(13)
C40 0.0331(13) 0.0219(12) 0.0356(17) -0.0017(11) 0.0057(11) -0.0036(9)
C41 0.0267(10) 0.0341(13) 0.0339(14) -0.0073(12) 0.0028(10) 0.0024(9)
O42 0.0279(8) 0.0291(9) 0.0354(10) 0.0014(7) 0.0026(7) 0.0048(6)
C43 0.0309(10) 0.0351(12) 0.0335(12) -0.0059(10) -0.0035(9) 0.0114(9)
C44 0.0429(12) 0.0371(12) 0.0270(10) -0.0057(10) -0.0062(9) 0.0150(11)
O45 0.0491(10) 0.0292(7) 0.0221(7) 0.0017(6) 0.0006(6) 0.0079(7)
C46 0.0700(19) 0.0473(16) 0.0258(11) 0.0155(11) 0.0017(11) 0.0138(15)
C47 0.0799(19) 0.0285(12) 0.0403(12) 0.0151(10) 0.0145(12) 0.0089(12)
C48 0.041(2) 0.0215(12) 0.0232(12) 0.0048(8) 0.0104(11) 0.0017(11)
C49 0.054(2) 0.0221(15) 0.0196(12) 0.0038(8) 0.0042(8) 0.0030(11)
O50 0.042(2) 0.0188(9) 0.0217(9) 0.0015(6) 0.0024(9) 0.0005(10)
C51 0.068(3) 0.0334(15) 0.0331(15) -0.0083(11) 0.0023(16) -0.0148(18)
C52 0.086(3) 0.0219(12) 0.0372(15) -0.0119(11) 0.0261(19) -0.0117(15)
O53 0.0618(13) 0.0171(7) 0.0289(8) -0.0027(6) 0.0139(9) -0.0070(7)
C54 0.075(2) 0.0181(9) 0.0390(12) 0.0012(8) 0.0183(12) -0.0063(10)
C55 0.0794(19) 0.0235(10) 0.0350(11) 0.0032(9) 0.0221(11) -0.0118(10)
N56 0.0626(14) 0.0265(9) 0.0275(9) 0.0056(7) 0.0125(10) 0.0003(10)
K57 0.0355(6) 0.0167(3) 0.0203(4) 0.0002(2) 0.0046(4) 0.0037(4)
N56B 0.058(4) 0.024(3) 0.022(3) 0.002(3) 0.009(3) 0.006(4)
K57B 0.048(3) 0.0193(11) 0.0182(11) 0.0006(8) -0.0004(18) 0.0021(17)

loop_
_atom_type_symbol
_atom_type_description
_atom_type_scat_dispersion_real
_atom_type_scat_dispersion_imag
_atom_type_scat_source
C C 0.0181 0.0091 'International Tables Vol C Tables 4.2.6.8 and 6.1.1.4'
H H 0.0000 0.0000 'International Tables Vol C Tables 4.2.6.8 and 6.1.1.4'
N N 0.0311 0.0180 'International Tables Vol C Tables 4.2.6.8 and 6.1.1.4'
O O 0.0492 0.0322 'International Tables Vol C Tables 4.2.6.8 and 6.1.1.4'
K K 0.3868 1.0657 'International Tables Vol C Tables 4.2.6.8 and 6.1.1.4'

loop_
_exptl_crystal_face_index_h
_exptl_crystal_face_index_k
_exptl_crystal_face_index_l
_exptl_crystal_face_perp_dist
-1 -7 -7 0.0579
-12 2 12 0.0346
4 8 5 0.0765
14 0 -12 0.0307
-14 -3 -4 0.0448
14 -1 7 0.0331
-1 7 -7 0.0470
-5 0 15 0.0247

loop_
_geom_angle_atom_site_label_1
_geom_angle_atom_site_label_2
_geom_angle_atom_site_label_3
_geom_angle
_geom_angle_site_symmetry_1
_geom_angle_site_symmetry_3
_geom_angle_publ_flag
C2 C1 C6 117.48(13) . . ?
C2 C1 C7 121.36(12) . . ?
C6 C1 C7 121.12(12) . . ?
C1 C2 H2 119.4 . . ?
C3 C2 C1 121.13(13) . . ?
C3 C2 H2 119.4 . . ?
C2 C3 H3 119.8 . . ?
C2 C3 C4 120.43(13) . . ?
C4 C3 H3 119.8 . . ?
C3 C4 H4 120.4 . . ?
C5 C4 C3 119.21(13) . . ?
C5 C4 H4 120.4 . . ?
C4 C5 H5 119.8 . . ?
C4 C5 C6 120.44(13) . . ?
C6 C5 H5 119.8 . . ?
C1 C6 H6 119.4 . . ?
C5 C6 C1 121.25(13) . . ?
C5 C6 H6 119.4 . . ?
C8 C7 C1 121.85(12) . . ?
C9 C7 C1 121.87(12) 7_565 . ?
C9 C7 C8 116.28(13) 7_565 . ?
C7 C8 H8 119.0 . . ?
C9 C8 C7 122.04(13) . . ?
C9 C8 H8 119.0 . . ?
C7 C9 H9 119.2 7_565 . ?
C8 C9 C7 121.68(13) . 7_565 ?
C8 C9 H9 119.2 . . ?
C12 C11 C17 122.61(13) . . ?
C16 C11 C12 115.50(14) . . ?
C16 C11 C17 121.88(14) . . ?
C11 C12 H12 118.9 . . ?
C13 C12 C11 122.13(15) . . ?
C13 C12 H12 118.9 . . ?
C12 C13 H13 119.4 . . ?
C12 C13 C14 121.22(16) . . ?
C14 C13 H13 119.4 . . ?
C13 C14 H14 121.0 . . ?
C13 C14 C15 117.92(15) . . ?
C15 C14 H14 121.0 . . ?
C14 C15 H15 119.2 . . ?
C16 C15 C14 121.59(15) . . ?
C16 C15 H15 119.2 . . ?
C11 C16 H16 119.2 . . ?
C15 C16 C11 121.62(15) . . ?
C15 C16 H16 119.2 . . ?
C18 C17 C11 122.86(13) . . ?
C18 C17 C22 114.53(13) . . ?
C22 C17 C11 122.55(13) . . ?
C17 C18 H18 118.6 . . ?
C19 C18 C17 122.86(13) . . ?
C19 C18 H18 118.6 . . ?
C18 C19 H19 118.8 . . ?
C18 C19 C20 122.47(13) . . ?
C20 C19 H19 118.8 . . ?
C19 C20 C23 122.95(14) . . ?
C21 C20 C19 114.56(13) . . ?
C21 C20 C23 122.47(13) . . ?
C20 C21 H21 118.6 . . ?
C22 C21 C20 122.75(13) . . ?
C22 C21 H21 118.6 . . ?
C17 C22 H22 118.6 . . ?
C21 C22 C17 122.78(14) . . ?
C21 C22 H22 118.6 . . ?
C24 C23 C20 122.85(14) . . ?
C24 C23 C28 115.20(15) . . ?
C28 C23 C20 121.93(16) . . ?
C23 C24 H24 119.2 . . ?
C25 C24 C23 121.70(18) . . ?
C25 C24 H24 119.2 . . ?
C24 C25 H25 119.2 . . ?
C24 C25 C26 121.6(2) . . ?
C26 C25 H25 119.2 . . ?
C25 C26 H26 121.0 . . ?
C27 C26 C25 117.92(18) . . ?
C27 C26 H26 121.0 . . ?
C26 C27 H27 119.4 . . ?
C26 C27 C28 121.26(18) . . ?
C28 C27 H27 119.4 . . ?
C23 C28 H28 118.8 . . ?
C27 C28 C23 122.30(18) . . ?
C27 C28 H28 118.8 . . ?
C32 N31 K57 107.9(2) . . ?
C40 N31 C32 110.6(3) . . ?
C40 N31 K57 109.8(2) . . ?
C48 N31 C32 108.9(4) . . ?
C48 N31 C40 110.4(3) . . ?
C48 N31 K57 109.3(2) . . ?
N31 C32 H32A 109.0 . . ?
N31 C32 H32B 109.0 . . ?
N31 C32 C33 112.9(4) . . ?
H32A C32 H32B 107.8 . . ?
C33 C32 H32A 109.0 . . ?
C33 C32 H32B 109.0 . . ?
C32 C33 H33A 109.6 . . ?
C32 C33 H33B 109.6 . . ?
H33A C33 H33B 108.1 . . ?
O34 C33 C32 110.1(3) . . ?
O34 C33 H33A 109.6 . . ?
O34 C33 H33B 109.6 . . ?
C33 O34 C35 111.4(3) . . ?
C33 O34 K57 117.3(3) . . ?
C35 O34 K57 114.2(2) . . ?
O34 C35 H35A 109.8 . . ?
O34 C35 H35B 109.8 . . ?
O34 C35 C36 109.2(3) . . ?
H35A C35 H35B 108.3 . . ?
C36 C35 H35A 109.8 . . ?
C36 C35 H35B 109.8 . . ?
C35 C36 H36A 109.9 . . ?
C35 C36 H36B 109.9 . . ?
H36A C36 H36B 108.3 . . ?
O37 C36 C35 108.9(2) . . ?
O37 C36 H36A 109.9 . . ?
O37 C36 H36B 109.9 . . ?
C36 O37 K57 114.37(14) . . ?
C38 O37 C36 110.7(2) . . ?
C38 O37 K57 118.66(17) . . ?
O37 C38 H38A 109.8 . . ?
O37 C38 H38B 109.8 . . ?
O37 C38 C39 109.5(2) . . ?
H38A C38 H38B 108.2 . . ?
C39 C38 H38A 109.8 . . ?
C39 C38 H38B 109.8 . . ?
C38 C39 H39A 108.9 . . ?
C38 C39 H39B 108.9 . . ?
H39A C39 H39B 107.7 . . ?
N56 C39 C38 113.3(2) . . ?
N56 C39 H39A 108.9 . . ?
N56 C39 H39B 108.9 . . ?
N31 C40 H40A 108.9 . . ?
N31 C40 H40B 108.9 . . ?
N31 C40 C41 113.4(2) . . ?
H40A C40 H40B 107.7 . . ?
C41 C40 H40A 108.9 . . ?
C41 C40 H40B 108.9 . . ?
C40 C41 H41A 110.0 . . ?
C40 C41 H41B 110.0 . . ?
H41A C41 H41B 108.4 . . ?
O42 C41 C40 108.4(2) . . ?
O42 C41 H41A 110.0 . . ?
O42 C41 H41B 110.0 . . ?
C41 O42 K57 120.70(13) . . ?
C43 O42 C41 110.4(2) . . ?
C43 O42 K57 117.93(17) . . ?
O42 C43 H43A 110.0 . . ?
O42 C43 H43B 110.0 . . ?
O42 C43 C44 108.6(2) . . ?
H43A C43 H43B 108.3 . . ?
C44 C43 H43A 110.0 . . ?
C44 C43 H43B 110.0 . . ?
C43 C44 H44A 109.6 . . ?
C43 C44 H44B 109.6 . . ?
H44A C44 H44B 108.2 . . ?
O45 C44 C43 110.06(18) . . ?
O45 C44 H44A 109.6 . . ?
O45 C44 H44B 109.6 . . ?
C44 O45 C46 110.86(19) . . ?
C44 O45 K57 111.72(11) . . ?
C46 O45 K57 117.20(16) . . ?
O45 C46 H46A 109.8 . . ?
O45 C46 H46B 109.8 . . ?
O45 C46 C47 109.6(2) . . ?
H46A C46 H46B 108.2 . . ?
C47 C46 H46A 109.8 . . ?
C47 C46 H46B 109.8 . . ?
C46 C47 H47A 108.6 . . ?
C46 C47 H47B 108.6 . . ?
H47A C47 H47B 107.5 . . ?
N56 C47 C46 114.8(2) . . ?
N56 C47 H47A 108.6 . . ?
N56 C47 H47B 108.6 . . ?
N31 C48 H48A 108.8 . . ?
N31 C48 H48B 108.8 . . ?
N31 C48 C49 113.6(4) . . ?
H48A C48 H48B 107.7 . . ?
C49 C48 H48A 108.8 . . ?
C49 C48 H48B 108.8 . . ?
C48 C49 H49A 109.8 . . ?
C48 C49 H49B 109.8 . . ?
H49A C49 H49B 108.3 . . ?
O50 C49 C48 109.3(4) . . ?
O50 C49 H49A 109.8 . . ?
O50 C49 H49B 109.8 . . ?
C49 O50 K57 119.5(3) . . ?
C51 O50 C49 111.3(3) . . ?
C51 O50 K57 117.0(3) . . ?
O50 C51 H51A 109.6 . . ?
O50 C51 H51B 109.6 . . ?
O50 C51 C52 110.3(3) . . ?
H51A C51 H51B 108.1 . . ?
C52 C51 H51A 109.6 . . ?
C52 C51 H51B 109.6 . . ?
C51 C52 H52A 110.1 . . ?
C51 C52 H52B 110.1 . . ?
H52A C52 H52B 108.4 . . ?
O53 C52 C51 107.9(3) . . ?
O53 C52 H52A 110.1 . . ?
O53 C52 H52B 110.1 . . ?
C52 O53 C54 109.14(19) . . ?
C52 O53 K57 114.33(18) . . ?
C54 O53 K57 117.93(16) . . ?
O53 C54 H54A 109.9 . . ?
O53 C54 H54B 109.9 . . ?
O53 C54 C55 109.14(17) . . ?
H54A C54 H54B 108.3 . . ?
C55 C54 H54A 109.9 . . ?
C55 C54 H54B 109.9 . . ?
C54 C55 H55A 108.7 . . ?
C54 C55 H55B 108.7 . . ?
H55A C55 H55B 107.6 . . ?
N56 C55 C54 114.3(2) . . ?
N56 C55 H55A 108.7 . . ?
N56 C55 H55B 108.7 . . ?
C39 N56 C47 109.3(2) . . ?
C39 N56 K57 110.44(14) . . ?
C47 N56 K57 107.75(16) . . ?
C55 N56 C39 108.9(2) . . ?
C55 N56 C47 110.72(19) . . ?
C55 N56 K57 109.68(13) . . ?
O34 K57 N31 61.36(10) . . ?
O34 K57 O37 60.34(9) . . ?
O34 K57 O45 139.65(12) . . ?
O34 K57 O53 115.72(11) . . ?
O34 K57 N56 118.95(10) . . ?
O37 K57 N31 120.14(11) . . ?
O37 K57 O45 97.73(8) . . ?
O37 K57 O53 98.07(7) . . ?
O37 K57 N56 60.35(7) . . ?
O42 K57 N31 60.04(9) . . ?
O42 K57 O34 97.77(11) . . ?
O42 K57 O37 116.57(9) . . ?
O42 K57 O45 60.00(6) . . ?
O42 K57 O50 98.55(11) . . ?
O42 K57 O53 140.90(9) . . ?
O42 K57 N56 120.47(9) . . ?
O45 K57 N31 118.48(10) . . ?
O45 K57 O53 99.74(8) . . ?
O45 K57 N56 61.86(7) . . ?
O50 K57 N31 60.55(10) . . ?
O50 K57 O34 97.74(12) . . ?
O50 K57 O37 139.75(12) . . ?
O50 K57 O45 117.48(12) . . ?
O50 K57 O53 59.18(8) . . ?
O50 K57 N56 118.63(10) . . ?
O53 K57 N31 118.32(10) . . ?
O53 K57 N56 60.86(6) . . ?
N56 K57 N31 179.18(11) . . ?
C32B N31B C40B 108.8(14) . . ?
C32B N31B C48B 116.3(16) . . ?
C32B N31B K57B 109.5(10) . . ?
C40B N31B K57B 111.0(7) . . ?
C48B N31B C40B 103.5(12) . . ?
C48B N31B K57B 107.5(11) . . ?
N31B C32B H32C 108.0 . . ?
N31B C32B H32D 108.0 . . ?
N31B C32B C33B 117.1(16) . . ?
H32C C32B H32D 107.3 . . ?
C33B C32B H32C 108.0 . . ?
C33B C32B H32D 108.0 . . ?
C32B C33B H33C 109.8 . . ?
C32B C33B H33D 109.8 . . ?
H33C C33B H33D 108.3 . . ?
O34B C33B C32B 109.2(15) . . ?
O34B C33B H33C 109.8 . . ?
O34B C33B H33D 109.8 . . ?
C33B O34B C35B 109.5(12) . . ?
C33B O34B K57B 118.3(11) . . ?
C35B O34B K57B 115.2(9) . . ?
O34B C35B H35C 110.0 . . ?
O34B C35B H35D 110.0 . . ?
O34B C35B C36B 108.4(12) . . ?
H35C C35B H35D 108.4 . . ?
C36B C35B H35C 110.0 . . ?
C36B C35B H35D 110.0 . . ?
C35B C36B H36C 109.8 . . ?
C35B C36B H36D 109.8 . . ?
H36C C36B H36D 108.2 . . ?
O37B C36B C35B 109.4(11) . . ?
O37B C36B H36C 109.8 . . ?
O37B C36B H36D 109.8 . . ?
C36B O37B C38B 109.3(9) . . ?
C36B O37B K57B 116.5(7) . . ?
C38B O37B K57B 117.5(7) . . ?
O37B C38B H38C 110.2 . . ?
O37B C38B H38D 110.2 . . ?
O37B C38B C39B 107.4(9) . . ?
H38C C38B H38D 108.5 . . ?
C39B C38B H38C 110.2 . . ?
C39B C38B H38D 110.2 . . ?
C38B C39B H39C 108.8 . . ?
C38B C39B H39D 108.8 . . ?
C38B C39B N56B 114.0(8) . . ?
H39C C39B H39D 107.7 . . ?
N56B C39B H39C 108.8 . . ?
N56B C39B H39D 108.8 . . ?
N31B C40B H40C 108.7 . . ?
N31B C40B H40D 108.7 . . ?
N31B C40B C41B 114.2(10) . . ?
H40C C40B H40D 107.6 . . ?
C41B C40B H40C 108.7 . . ?
C41B C40B H40D 108.7 . . ?
C40B C41B H41C 109.9 . . ?
C40B C41B H41D 109.9 . . ?
H41C C41B H41D 108.3 . . ?
O42B C41B C40B 109.1(8) . . ?
O42B C41B H41C 109.9 . . ?
O42B C41B H41D 109.9 . . ?
C41B O42B K57B 121.0(6) . . ?
C43B O42B C41B 111.5(7) . . ?
C43B O42B K57B 118.7(6) . . ?
O42B C43B H43C 110.2 . . ?
O42B C43B H43D 110.2 . . ?
O42B C43B C44B 107.7(7) . . ?
H43C C43B H43D 108.5 . . ?
C44B C43B H43C 110.2 . . ?
C44B C43B H43D 110.2 . . ?
C43B C44B H44C 109.7 . . ?
C43B C44B H44D 109.7 . . ?
H44C C44B H44D 108.2 . . ?
O45B C44B C43B 110.0(6) . . ?
O45B C44B H44C 109.7 . . ?
O45B C44B H44D 109.7 . . ?
C44B O45B C46B 111.2(6) . . ?
C44B O45B K57B 111.2(4) . . ?
C46B O45B K57B 113.9(5) . . ?
O45B C46B H46C 110.1 . . ?
O45B C46B H46D 110.1 . . ?
O45B C46B C47B 108.1(7) . . ?
H46C C46B H46D 108.4 . . ?
C47B C46B H46C 110.1 . . ?
C47B C46B H46D 110.1 . . ?
C46B C47B H47C 108.6 . . ?
C46B C47B H47D 108.6 . . ?
H47C C47B H47D 107.6 . . ?
N56B C47B C46B 114.6(8) . . ?
N56B C47B H47C 108.6 . . ?
N56B C47B H47D 108.6 . . ?
N31B C48B H48C 108.3 . . ?
N31B C48B H48D 108.3 . . ?
N31B C48B C49B 115.9(17) . . ?
H48C C48B H48D 107.4 . . ?
C49B C48B H48C 108.3 . . ?
C49B C48B H48D 108.3 . . ?
C48B C49B H49C 109.6 . . ?
C48B C49B H49D 109.6 . . ?
H49C C49B H49D 108.1 . . ?
O50B C49B C48B 110.4(15) . . ?
O50B C49B H49C 109.6 . . ?
O50B C49B H49D 109.6 . . ?
C49B O50B K57B 119.1(11) . . ?
C51B O50B C49B 108.1(13) . . ?
C51B O50B K57B 121.0(10) . . ?
C51C O50B C49B 111.0(15) . . ?
C51C O50B K57B 114.9(18) . . ?
O50B C51B H51C 110.1 . . ?
O50B C51B H51D 110.1 . . ?
O50B C51B C52B 107.9(15) . . ?
H51C C51B H51D 108.4 . . ?
C52B C51B H51C 110.1 . . ?
C52B C51B H51D 110.1 . . ?
C51B C52B H52C 108.2 . . ?
C51B C52B H52D 108.2 . . ?
H52C C52B H52D 107.4 . . ?
O53B C52B C51B 116.2(15) . . ?
O53B C52B H52C 108.2 . . ?
O53B C52B H52D 108.2 . . ?
C52B O53B C54B 106.9(10) . . ?
C52B O53B K57B 114.6(9) . . ?
C54B O53B K57B 116.7(7) . . ?
O53B C54B H54C 110.1 . . ?
O53B C54B H54D 110.1 . . ?
O53B C54B C55B 108.1(10) . . ?
H54C C54B H54D 108.4 . . ?
C55B C54B H54C 110.1 . . ?
C55B C54B H54D 110.1 . . ?
C54B C55B H55C 108.9 . . ?
C54B C55B H55D 108.9 . . ?
H55C C55B H55D 107.7 . . ?
N56B C55B C54B 113.5(11) . . ?
N56B C55B H55C 108.9 . . ?
N56B C55B H55D 108.9 . . ?
O50B C51C H51E 108.1 . . ?
O50B C51C H51F 108.1 . . ?
O50B C51C C52C 116.7(19) . . ?
H51E C51C H51F 107.3 . . ?
C52C C51C H51E 108.1 . . ?
C52C C51C H51F 108.1 . . ?
C51C C52C H52E 108.5 . . ?
C51C C52C H52F 108.5 . . ?
H52E C52C H52F 107.5 . . ?
O53C C52C C51C 115.2(18) . . ?
O53C C52C H52E 108.5 . . ?
O53C C52C H52F 108.5 . . ?
C52C O53C C54C 123.2(16) . . ?
C52C O53C K57B 113.8(15) . . ?
C54C O53C K57B 121.6(11) . . ?
O53C C54C H54E 110.9 . . ?
O53C C54C H54F 110.9 . . ?
H54E C54C H54F 108.9 . . ?
C55C C54C O53C 104.3(15) . . ?
C55C C54C H54E 110.9 . . ?
C55C C54C H54F 110.9 . . ?
C54C C55C H55E 108.1 . . ?
C54C C55C H55F 108.1 . . ?
C54C C55C N56B 117.0(15) . . ?
H55E C55C H55F 107.3 . . ?
N56B C55C H55E 108.1 . . ?
N56B C55C H55F 108.1 . . ?
C39B N56B C47B 109.2(7) . . ?
C39B N56B C55C 118.4(11) . . ?
C39B N56B K57B 108.6(6) . . ?
C47B N56B C55C 100.9(11) . . ?
C47B N56B K57B 108.5(5) . . ?
C55B N56B C39B 104.9(9) . . ?
C55B N56B C47B 114.5(9) . . ?
C55B N56B K57B 110.8(6) . . ?
C55C N56B K57B 110.6(8) . . ?
O34B K57B N31B 60.5(4) . . ?
O34B K57B O45B 139.3(5) . . ?
O34B K57B O50B 97.3(5) . . ?
O34B K57B O53B 112.9(5) . . ?
O34B K57B O53C 124.5(6) . . ?
O34B K57B N56B 119.8(4) . . ?
O37B K57B N31B 119.3(4) . . ?
O37B K57B O34B 59.7(3) . . ?
O37B K57B O45B 100.3(3) . . ?
O37B K57B O50B 135.9(5) . . ?
O37B K57B O53B 93.1(4) . . ?
O37B K57B O53C 101.8(5) . . ?
O37B K57B N56B 61.1(3) . . ?
O42B K57B N31B 59.7(3) . . ?
O42B K57B O34B 100.4(4) . . ?
O42B K57B O37B 124.0(4) . . ?
O42B K57B O45B 59.5(2) . . ?
O42B K57B O50B 95.4(4) . . ?
O42B K57B O53B 139.8(4) . . ?
O42B K57B O53C 128.4(5) . . ?
O42B K57B N56B 120.9(3) . . ?
O45B K57B N31B 118.7(3) . . ?
O45B K57B O50B 118.1(4) . . ?
O45B K57B O53B 102.5(3) . . ?
O45B K57B O53C 92.6(5) . . ?
O45B K57B N56B 61.8(2) . . ?
O50B K57B N31B 61.1(4) . . ?
O50B K57B O53B 59.6(3) . . ?
O50B K57B O53C 58.3(4) . . ?
O50B K57B N56B 118.0(4) . . ?
O53B K57B N31B 118.5(4) . . ?
O53B K57B N56B 60.6(2) . . ?
O53C K57B N31B 119.4(5) . . ?
N56B K57B N31B 179.1(4) . . ?
N56B K57B O53C 59.8(3) . . ?

loop_
_geom_bond_atom_site_label_1
_geom_bond_atom_site_label_2
_geom_bond_distance
_geom_bond_site_symmetry_2
_geom_bond_publ_flag
C1 C2 1.3997(19) . ?
C1 C6 1.4031(19) . ?
C1 C7 1.4858(19) . ?
C2 H2 0.9500 . ?
C2 C3 1.388(2) . ?
C3 H3 0.9500 . ?
C3 C4 1.390(2) . ?
C4 H4 0.9500 . ?
C4 C5 1.385(2) . ?
C5 H5 0.9500 . ?
C5 C6 1.387(2) . ?
C6 H6 0.9500 . ?
C7 C8 1.4001(19) . ?
C7 C9 1.3995(19) 7_565 ?
C8 H8 0.9500 . ?
C8 C9 1.382(2) . ?
C9 H9 0.9500 . ?
C11 C12 1.420(2) . ?
C11 C16 1.422(2) . ?
C11 C17 1.448(2) . ?
C12 H12 0.9500 . ?
C12 C13 1.382(2) . ?
C13 H13 0.9500 . ?
C13 C14 1.393(2) . ?
C14 H14 0.9500 . ?
C14 C15 1.391(3) . ?
C15 H15 0.9500 . ?
C15 C16 1.384(2) . ?
C16 H16 0.9500 . ?
C17 C18 1.421(2) . ?
C17 C22 1.424(2) . ?
C18 H18 0.9500 . ?
C18 C19 1.374(2) . ?
C19 H19 0.9500 . ?
C19 C20 1.428(2) . ?
C20 C21 1.423(2) . ?
C20 C23 1.443(2) . ?
C21 H21 0.9500 . ?
C21 C22 1.371(2) . ?
C22 H22 0.9500 . ?
C23 C24 1.415(3) . ?
C23 C28 1.419(2) . ?
C24 H24 0.9500 . ?
C24 C25 1.383(2) . ?
C25 H25 0.9500 . ?
C25 C26 1.391(3) . ?
C26 H26 0.9500 . ?
C26 C27 1.380(3) . ?
C27 H27 0.9500 . ?
C27 C28 1.381(3) . ?
C28 H28 0.9500 . ?
N31 C32 1.480(4) . ?
N31 C40 1.473(4) . ?
N31 C48 1.471(4) . ?
N31 K57 2.984(3) . ?
C32 H32A 0.9900 . ?
C32 H32B 0.9900 . ?
C32 C33 1.512(5) . ?
C33 H33A 0.9900 . ?
C33 H33B 0.9900 . ?
C33 O34 1.429(4) . ?
O34 C35 1.425(4) . ?
O34 K57 2.821(3) . ?
C35 H35A 0.9900 . ?
C35 H35B 0.9900 . ?
C35 C36 1.502(5) . ?
C36 H36A 0.9900 . ?
C36 H36B 0.9900 . ?
C36 O37 1.427(4) . ?
O37 C38 1.418(3) . ?
O37 K57 2.833(3) . ?
C38 H38A 0.9900 . ?
C38 H38B 0.9900 . ?
C38 C39 1.505(4) . ?
C39 H39A 0.9900 . ?
C39 H39B 0.9900 . ?
C39 N56 1.466(3) . ?
C40 H40A 0.9900 . ?
C40 H40B 0.9900 . ?
C40 C41 1.512(4) . ?
C41 H41A 0.9900 . ?
C41 H41B 0.9900 . ?
C41 O42 1.429(3) . ?
O42 C43 1.422(2) . ?
O42 K57 2.800(2) . ?
C43 H43A 0.9900 . ?
C43 H43B 0.9900 . ?
C43 C44 1.491(4) . ?
C44 H44A 0.9900 . ?
C44 H44B 0.9900 . ?
C44 O45 1.427(3) . ?
O45 C46 1.426(3) . ?
O45 K57 2.833(2) . ?
C46 H46A 0.9900 . ?
C46 H46B 0.9900 . ?
C46 C47 1.509(4) . ?
C47 H47A 0.9900 . ?
C47 H47B 0.9900 . ?
C47 N56 1.479(3) . ?
C48 H48A 0.9900 . ?
C48 H48B 0.9900 . ?
C48 C49 1.517(5) . ?
C49 H49A 0.9900 . ?
C49 H49B 0.9900 . ?
C49 O50 1.427(4) . ?
O50 C51 1.415(4) . ?
O50 K57 2.814(3) . ?
C51 H51A 0.9900 . ?
C51 H51B 0.9900 . ?
C51 C52 1.486(4) . ?
C52 H52A 0.9900 . ?
C52 H52B 0.9900 . ?
C52 O53 1.422(3) . ?
O53 C54 1.433(3) . ?
O53 K57 2.847(2) . ?
C54 H54A 0.9900 . ?
C54 H54B 0.9900 . ?
C54 C55 1.504(3) . ?
C55 H55A 0.9900 . ?
C55 H55B 0.9900 . ?
C55 N56 1.471(3) . ?
N56 K57 2.943(2) . ?
N31B C32B 1.454(14) . ?
N31B C40B 1.480(13) . ?
N31B C48B 1.472(15) . ?
N31B K57B 2.985(11) . ?
C32B H32C 0.9900 . ?
C32B H32D 0.9900 . ?
C32B C33B 1.493(15) . ?
C33B H33C 0.9900 . ?
C33B H33D 0.9900 . ?
C33B O34B 1.406(14) . ?
O34B C35B 1.452(14) . ?
O34B K57B 2.815(11) . ?
C35B H35C 0.9900 . ?
C35B H35D 0.9900 . ?
C35B C36B 1.476(13) . ?
C36B H36C 0.9900 . ?
C36B H36D 0.9900 . ?
C36B O37B 1.409(11) . ?
O37B C38B 1.455(12) . ?
O37B K57B 2.785(10) . ?
C38B H38C 0.9900 . ?
C38B H38D 0.9900 . ?
C38B C39B 1.484(11) . ?
C39B H39C 0.9900 . ?
C39B H39D 0.9900 . ?
C39B N56B 1.464(10) . ?
C40B H40C 0.9900 . ?
C40B H40D 0.9900 . ?
C40B C41B 1.500(11) . ?
C41B H41C 0.9900 . ?
C41B H41D 0.9900 . ?
C41B O42B 1.424(9) . ?
O42B C43B 1.413(9) . ?
O42B K57B 2.808(8) . ?
C43B H43C 0.9900 . ?
C43B H43D 0.9900 . ?
C43B C44B 1.492(10) . ?
C44B H44C 0.9900 . ?
C44B H44D 0.9900 . ?
C44B O45B 1.429(9) . ?
O45B C46B 1.431(9) . ?
O45B K57B 2.851(8) . ?
C46B H46C 0.9900 . ?
C46B H46D 0.9900 . ?
C46B C47B 1.513(10) . ?
C47B H47C 0.9900 . ?
C47B H47D 0.9900 . ?
C47B N56B 1.476(11) . ?
C48B H48C 0.9900 . ?
C48B H48D 0.9900 . ?
C48B C49B 1.502(15) . ?
C49B H49C 0.9900 . ?
C49B H49D 0.9900 . ?
C49B O50B 1.415(14) . ?
O50B C51B 1.405(15) . ?
O50B C51C 1.421(17) . ?
O50B K57B 2.831(11) . ?
C51B H51C 0.9900 . ?
C51B H51D 0.9900 . ?
C51B C52B 1.497(16) . ?
C52B H52C 0.9900 . ?
C52B H52D 0.9900 . ?
C52B O53B 1.432(15) . ?
O53B C54B 1.436(12) . ?
O53B K57B 2.825(10) . ?
C54B H54C 0.9900 . ?
C54B H54D 0.9900 . ?
C54B C55B 1.513(13) . ?
C55B H55C 0.9900 . ?
C55B H55D 0.9900 . ?
C55B N56B 1.459(12) . ?
C51C H51E 0.9900 . ?
C51C H51F 0.9900 . ?
C51C C52C 1.489(17) . ?
C52C H52E 0.9900 . ?
C52C H52F 0.9900 . ?
C52C O53C 1.368(17) . ?
O53C C54C 1.416(15) . ?
O53C K57B 2.786(15) . ?
C54C H54E 0.9900 . ?
C54C H54F 0.9900 . ?
C54C C55C 1.533(16) . ?
C55C H55E 0.9900 . ?
C55C H55F 0.9900 . ?
C55C N56B 1.46(2) . ?
N56B K57B 2.951(9) . ?

loop_
_geom_torsion_atom_site_label_1
_geom_torsion_atom_site_label_2
_geom_torsion_atom_site_label_3
_geom_torsion_atom_site_label_4
_geom_torsion
_geom_torsion_site_symmetry_1
_geom_torsion_site_symmetry_2
_geom_torsion_site_symmetry_3
_geom_torsion_site_symmetry_4
_geom_torsion_publ_flag
C1 C2 C3 C4 -0.4(2) . . . . ?
C1 C7 C8 C9 179.64(13) . . . . ?
C2 C1 C6 C5 -2.2(2) . . . . ?
C2 C1 C7 C8 -6.7(2) . . . . ?
C2 C1 C7 C9 172.37(13) . . . 7_565 ?
C2 C3 C4 C5 -1.2(2) . . . . ?
C3 C4 C5 C6 1.1(2) . . . . ?
C4 C5 C6 C1 0.7(2) . . . . ?
C6 C1 C2 C3 2.1(2) . . . . ?
C6 C1 C7 C8 175.57(13) . . . . ?
C6 C1 C7 C9 -5.3(2) . . . 7_565 ?
C7 C1 C2 C3 -175.70(12) . . . . ?
C7 C1 C6 C5 175.57(13) . . . . ?
C7 C8 C9 C7 -0.5(3) . . . 7_565 ?
C9 C7 C8 C9 0.5(2) 7_565 . . . ?
C11 C12 C13 C14 0.9(2) . . . . ?
C11 C17 C18 C19 178.21(13) . . . . ?
C11 C17 C22 C21 -178.96(14) . . . . ?
C12 C11 C16 C15 0.0(2) . . . . ?
C12 C11 C17 C18 11.8(2) . . . . ?
C12 C11 C17 C22 -171.30(13) . . . . ?
C12 C13 C14 C15 -0.3(2) . . . . ?
C13 C14 C15 C16 -0.3(2) . . . . ?
C14 C15 C16 C11 0.5(2) . . . . ?
C16 C11 C12 C13 -0.6(2) . . . . ?
C16 C11 C17 C18 -167.82(13) . . . . ?
C16 C11 C17 C22 9.1(2) . . . . ?
C17 C11 C12 C13 179.74(13) . . . . ?
C17 C11 C16 C15 179.57(13) . . . . ?
C17 C18 C19 C20 0.8(2) . . . . ?
C18 C17 C22 C21 -1.8(2) . . . . ?
C18 C19 C20 C21 -1.9(2) . . . . ?
C18 C19 C20 C23 179.37(13) . . . . ?
C19 C20 C21 C22 1.2(2) . . . . ?
C19 C20 C23 C24 8.4(2) . . . . ?
C19 C20 C23 C28 -173.03(14) . . . . ?
C20 C21 C22 C17 0.7(2) . . . . ?
C20 C23 C24 C25 178.47(17) . . . . ?
C20 C23 C28 C27 -178.46(15) . . . . ?
C21 C20 C23 C24 -170.14(15) . . . . ?
C21 C20 C23 C28 8.4(2) . . . . ?
C22 C17 C18 C19 1.1(2) . . . . ?
C23 C20 C21 C22 179.91(14) . . . . ?
C23 C24 C25 C26 0.0(3) . . . . ?
C24 C23 C28 C27 0.2(2) . . . . ?
C24 C25 C26 C27 0.2(3) . . . . ?
C25 C26 C27 C28 -0.1(3) . . . . ?
C26 C27 C28 C23 0.0(3) . . . . ?
C28 C23 C24 C25 -0.1(3) . . . . ?
N31 C32 C33 O34 -65.4(6) . . . . ?
N31 C40 C41 O42 -61.2(3) . . . . ?
N31 C48 C49 O50 -62.0(7) . . . . ?
C32 N31 C40 C41 165.6(3) . . . . ?
C32 N31 C48 C49 -70.6(6) . . . . ?
C32 C33 O34 C35 179.6(4) . . . . ?
C32 C33 O34 K57 45.4(5) . . . . ?
C33 O34 C35 C36 174.3(4) . . . . ?
O34 C35 C36 O37 66.0(4) . . . . ?
C35 C36 O37 C38 174.6(2) . . . . ?
C35 C36 O37 K57 -48.2(3) . . . . ?
C36 O37 C38 C39 178.7(2) . . . . ?
O37 C38 C39 N56 -61.8(3) . . . . ?
C38 C39 N56 C47 165.6(2) . . . . ?
C38 C39 N56 C55 -73.3(3) . . . . ?
C38 C39 N56 K57 47.2(3) . . . . ?
C40 N31 C32 C33 -71.4(5) . . . . ?
C40 N31 C48 C49 167.8(4) . . . . ?
C40 C41 O42 C43 -172.40(19) . . . . ?
C40 C41 O42 K57 44.3(2) . . . . ?
C41 O42 C43 C44 175.66(18) . . . . ?
O42 C43 C44 O45 63.6(2) . . . . ?
C43 C44 O45 C46 172.20(18) . . . . ?
C43 C44 O45 K57 -55.09(19) . . . . ?
C44 O45 C46 C47 172.4(2) . . . . ?
O45 C46 C47 N56 -64.0(3) . . . . ?
C46 C47 N56 C39 -71.0(3) . . . . ?
C46 C47 N56 C55 169.0(2) . . . . ?
C46 C47 N56 K57 49.0(2) . . . . ?
C48 N31 C32 C33 167.1(4) . . . . ?
C48 N31 C40 C41 -73.8(4) . . . . ?
C48 C49 O50 C51 -174.9(5) . . . . ?
C48 C49 O50 K57 43.9(7) . . . . ?
C49 O50 C51 C52 174.0(5) . . . . ?
O50 C51 C52 O53 63.5(6) . . . . ?
C51 C52 O53 C54 173.4(3) . . . . ?
C51 C52 O53 K57 -52.1(4) . . . . ?
C52 O53 C54 C55 175.7(3) . . . . ?
O53 C54 C55 N56 -62.5(3) . . . . ?
C54 C55 N56 C39 169.1(2) . . . . ?
C54 C55 N56 C47 -70.7(2) . . . . ?
C54 C55 N56 K57 48.1(2) . . . . ?
K57 N31 C32 C33 48.7(5) . . . . ?
K57 N31 C40 C41 46.7(3) . . . . ?
K57 N31 C48 C49 47.0(6) . . . . ?
K57 O34 C35 C36 -49.9(4) . . . . ?
K57 O37 C38 C39 43.6(2) . . . . ?
K57 O42 C43 C44 -39.9(2) . . . . ?
K57 O45 C46 C47 42.6(3) . . . . ?
K57 O50 C51 C52 -43.8(6) . . . . ?
K57 O53 C54 C55 43.0(3) . . . . ?
N31B C32B C33B O34B -60(3) . . . . ?
N31B C40B C41B O42B -58.2(13) . . . . ?
N31B C48B C49B O50B -61(3) . . . . ?
C32B N31B C40B C41B 163.4(12) . . . . ?
C32B N31B C48B C49B -76(3) . . . . ?
C32B C33B O34B C35B -176.8(17) . . . . ?
C32B C33B O34B K57B 48(2) . . . . ?
C33B O34B C35B C36B 177.3(17) . . . . ?
O34B C35B C36B O37B 63.0(17) . . . . ?
C35B C36B O37B C38B 174.3(11) . . . . ?
C35B C36B O37B K57B -49.6(14) . . . . ?
C36B O37B C38B C39B -175.8(10) . . . . ?
O37B C38B C39B N56B -65.8(12) . . . . ?
C38B C39B N56B C47B 165.9(8) . . . . ?
C38B C39B N56B C55B -70.8(11) . . . . ?
C38B C39B N56B C55C -79.4(14) . . . . ?
C38B C39B N56B K57B 47.7(9) . . . . ?
C40B N31B C32B C33B -83(2) . . . . ?
C40B N31B C48B C49B 165(2) . . . . ?
C40B C41B O42B C43B -168.2(8) . . . . ?
C40B C41B O42B K57B 44.7(11) . . . . ?
C41B O42B C43B C44B 171.4(8) . . . . ?
O42B C43B C44B O45B 64.7(8) . . . . ?
C43B C44B O45B C46B 175.8(6) . . . . ?
C43B C44B O45B K57B -56.1(7) . . . . ?
C44B O45B C46B C47B 179.2(6) . . . . ?
O45B C46B C47B N56B -67.9(9) . . . . ?
C46B C47B N56B C39B -73.8(10) . . . . ?
C46B C47B N56B C55B 168.9(8) . . . . ?
C46B C47B N56B C55C 160.7(10) . . . . ?
C46B C47B N56B K57B 44.4(9) . . . . ?
C48B N31B C32B C33B 160.8(18) . . . . ?
C48B N31B C40B C41B -72.3(16) . . . . ?
C48B C49B O50B C51B -177(2) . . . . ?
C48B C49B O50B C51C 177(4) . . . . ?
C48B C49B O50B K57B 40(2) . . . . ?
C49B O50B C51B C52B -178.7(19) . . . . ?
C49B O50B C51C C52C -159(4) . . . . ?
O50B C51B C52B O53B 53(3) . . . . ?
O50B C51C C52C O53C -18(7) . . . . ?
C51B C52B O53B C54B -174.5(16) . . . . ?
C51B C52B O53B K57B -44(2) . . . . ?
C52B O53B C54B C55B -179.8(13) . . . . ?
O53B C54B C55B N56B -64.1(16) . . . . ?
C54B C55B N56B C39B 160.9(11) . . . . ?
C54B C55B N56B C47B -79.4(13) . . . . ?
C54B C55B N56B K57B 43.8(14) . . . . ?
C51C C52C O53C C54C -146(4) . . . . ?
C51C C52C O53C K57B 47(4) . . . . ?
C52C O53C C54C C55C -117(3) . . . . ?
O53C C54C C55C N56B -59(2) . . . . ?
C54C C55C N56B C39B 166.4(13) . . . . ?
C54C C55C N56B C47B -74.5(17) . . . . ?
C54C C55C N56B K57B 40.2(19) . . . . ?
K57B N31B C32B C33B 39(2) . . . . ?
K57B N31B C40B C41B 42.8(12) . . . . ?
K57B N31B C48B C49B 48(2) . . . . ?
K57B O34B C35B C36B -46.4(17) . . . . ?
K57B O37B C38B C39B 48.6(11) . . . . ?
K57B O42B C43B C44B -40.7(8) . . . . ?
K57B O45B C46B C47B 52.5(8) . . . . ?
K57B O50B C51B C52B -36(2) . . . . ?
K57B O50B C51C C52C -20(6) . . . . ?
K57B O53B C54B C55B 50.4(13) . . . . ?
K57B O53C C54C C55C 49(2) . . . . ?

loop_
_exptl_oxdiff_crystal_face_indexfrac_h
_exptl_oxdiff_crystal_face_indexfrac_k
_exptl_oxdiff_crystal_face_indexfrac_l
_exptl_oxdiff_crystal_face_x
_exptl_oxdiff_crystal_face_y
_exptl_oxdiff_crystal_face_z
-0.8666 -7.2389 -7.3041 -0.0162 -0.6491 0.7605
-12.1976 1.9078 12.0499 0.0259 0.9875 0.1554
3.7496 7.5302 5.2773 0.0119 0.4881 -0.8727
13.7334 -0.2988 -11.5209 -0.0246 -0.9315 -0.3629
-14.3950 -3.4078 -4.3397 -0.5855 0.0147 0.8106
13.6353 -0.6100 7.3571 0.9121 -0.0235 -0.4094
-0.5687 7.4877 -6.6190 -0.7331 0.0195 -0.6798
-5.0053 0.0082 15.0037 0.5432 0.8611 0.0964
